data_4129460
loop_
_publ_author_name
'Pan, Fangfang'
'Beyeh, Ngong Kodiah'
'Rissanen, Kari'

_publ_section_title
;
 Concerted Halogen-Bonded Networks with N-Alkyl Ammonium Resorcinarene
 Bromides: From Dimeric Dumbbell to Capsular Architectures.
;
_journal_issue 32
_journal_name_full 'Journal of the American Chemical Society'
_journal_page_first 10406
_journal_page_last 10413
_journal_paper_doi 10.1021/jacs.5b06590
_journal_volume 137
_journal_year 2015
_chemical_formula_moiety 'C52 H80 N4 O8, 1.4(C4 F8 I2), 0.75(C16 O8), 4(Br)'
_chemical_formula_sum 'C69.6 H80 Br4 F11.2 I2.8 N4 O14'
_chemical_formula_weight 2084.33
_space_group_crystal_system tetragonal
_space_group_IT_number 130
_space_group_name_Hall '-P 4a 2ac'
_space_group_name_H-M_alt 'P 4/n c c :2'
_atom_sites_solution_hydrogens geom
_atom_sites_solution_primary direct
_audit_creation_date 2014-12-02
_audit_creation_method
;
Olex2 1.2
(compiled 2014.05.21 svn.r2940 for OlexSys, GUI svn.r4846)
;
_cell_angle_alpha 90
_cell_angle_beta 90
_cell_angle_gamma 90
_cell_formula_units_Z 4
_cell_length_a 17.5404(7)
_cell_length_b 17.5404(7)
_cell_length_c 29.3347(8)
_cell_measurement_reflns_used 8370
_cell_measurement_temperature 123.00(10)
_cell_measurement_theta_max 76.7070
_cell_measurement_theta_min 3.5420
_cell_volume 9025.3(6)
_computing_cell_refinement
;
CrysAlisPro, Agilent Technologies,
Version 1.171.37.31 (release 14-01-2014 CrysAlis171 .NET)
(compiled Jan 14 2014,18:38:05)
;
_computing_data_collection
;
CrysAlisPro, Agilent Technologies,
Version 1.171.37.31 (release 14-01-2014 CrysAlis171 .NET)
(compiled Jan 14 2014,18:38:05)
;
_computing_data_reduction
;
CrysAlisPro, Agilent Technologies,
Version 1.171.37.31 (release 14-01-2014 CrysAlis171 .NET)
(compiled Jan 14 2014,18:38:05)
;
_computing_molecular_graphics 'Olex2 (Dolomanov et al., 2009)'
_computing_publication_material 'Olex2 (Dolomanov et al., 2009)'
_computing_structure_refinement 'ShelXL (Sheldrick, 2008)'
_computing_structure_solution 'ShelXS (Sheldrick, 2008)'
_diffrn_ambient_environment N~2~
_diffrn_ambient_temperature 123.00(10)
_diffrn_detector 'CCD plate'
_diffrn_detector_area_resol_mean 5.1977
_diffrn_detector_type Atlas
_diffrn_measured_fraction_theta_full 0.998
_diffrn_measured_fraction_theta_max 0.998
_diffrn_measurement_details
;
#__ type_ start__ end____ width___ exp.time_
  1 omega  -38.00   -1.00   1.0000   10.0000
omega____ theta____ kappa____ phi______ frames
    -      -41.6513   37.0000  -30.0000 37

#__ type_ start__ end____ width___ exp.time_
  2 omega  -89.00   -9.00   1.0000   10.0000
omega____ theta____ kappa____ phi______ frames
    -      -41.6513  125.0000 -180.0000 80

#__ type_ start__ end____ width___ exp.time_
  3 omega  -45.00   -9.00   1.0000   10.0000
omega____ theta____ kappa____ phi______ frames
    -      -41.6513  125.0000  -30.0000 36

#__ type_ start__ end____ width___ exp.time_
  4 omega   56.00  133.00   1.0000   90.0000
omega____ theta____ kappa____ phi______ frames
    -      112.0000  -61.0000  150.0000 77

#__ type_ start__ end____ width___ exp.time_
  5 omega   32.00  106.00   1.0000   90.0000
omega____ theta____ kappa____ phi______ frames
    -      112.0000  -94.0000   30.0000 74

#__ type_ start__ end____ width___ exp.time_
  6 omega   39.00   80.00   1.0000   90.0000
omega____ theta____ kappa____ phi______ frames
    -      112.0000  -30.0000 -120.0000 41

#__ type_ start__ end____ width___ exp.time_
  7 omega   48.00   84.00   1.0000   90.0000
omega____ theta____ kappa____ phi______ frames
    -      112.0000  -30.0000   90.0000 36

#__ type_ start__ end____ width___ exp.time_
  8 omega  111.00  144.00   1.0000   90.0000
omega____ theta____ kappa____ phi______ frames
    -      112.0000   15.0000  -90.0000 33

#__ type_ start__ end____ width___ exp.time_
  9 omega -114.00  -14.00   1.0000   10.0000
omega____ theta____ kappa____ phi______ frames
    -      -41.6513  -57.0000 -150.0000 100

#__ type_ start__ end____ width___ exp.time_
 10 omega -114.00  -14.00   1.0000   10.0000
omega____ theta____ kappa____ phi______ frames
    -      -41.6513  -57.0000  -30.0000 100

#__ type_ start__ end____ width___ exp.time_
 11 omega   59.00  143.00   1.0000   90.0000
omega____ theta____ kappa____ phi______ frames
    -      112.0000   15.0000 -150.0000 84
;
_diffrn_measurement_device 'four-circle diffractometer'
_diffrn_measurement_device_type 'SuperNova, Dual, Cu at zero, Atlas'
_diffrn_measurement_method '\w scans'
_diffrn_orient_matrix_UB_11 0.0638240000
_diffrn_orient_matrix_UB_12 -0.0594856000
_diffrn_orient_matrix_UB_13 -0.0060140000
_diffrn_orient_matrix_UB_21 -0.0030655000
_diffrn_orient_matrix_UB_22 0.0114778000
_diffrn_orient_matrix_UB_23 -0.0520474000
_diffrn_orient_matrix_UB_31 0.0602016000
_diffrn_orient_matrix_UB_32 0.0636205000
_diffrn_orient_matrix_UB_33 0.0037605000
_diffrn_radiation_monochromator mirror
_diffrn_radiation_probe x-ray
_diffrn_radiation_type CuK\a
_diffrn_radiation_wavelength 1.54184
_diffrn_reflns_av_R_equivalents 0.0495
_diffrn_reflns_av_unetI/netI 0.0235
_diffrn_reflns_Laue_measured_fraction_full 0.998
_diffrn_reflns_Laue_measured_fraction_max 0.998
_diffrn_reflns_limit_h_max 20
_diffrn_reflns_limit_h_min -15
_diffrn_reflns_limit_k_max 20
_diffrn_reflns_limit_k_min -19
_diffrn_reflns_limit_l_max 33
_diffrn_reflns_limit_l_min -34
_diffrn_reflns_number 29957
_diffrn_reflns_point_group_measured_fraction_full 0.998
_diffrn_reflns_point_group_measured_fraction_max 0.998
_diffrn_reflns_theta_full 66.750
_diffrn_reflns_theta_max 66.728
_diffrn_reflns_theta_min 3.013
_diffrn_source 'sealed X-ray tube'
_diffrn_source_type 'SuperNova (Cu) X-ray Source'
_exptl_absorpt_coefficient_mu 10.371
_exptl_absorpt_correction_T_max 0.366
_exptl_absorpt_correction_T_min 0.106
_exptl_absorpt_correction_type gaussian
_exptl_absorpt_process_details
;
CrysAlisPro, Agilent Technologies,
Version 1.171.37.31 (release 14-01-2014 CrysAlis171 .NET)
(compiled Jan 14 2014,18:38:05)
Numerical absorption correction based on gaussian integration over
			a multifaceted crystal model
Empirical absorption correction using spherical harmonics,
 implemented in SCALE3 ABSPACK scaling algorithm.
;
_exptl_crystal_colour colourless
_exptl_crystal_colour_primary colourless
_exptl_crystal_density_diffrn 1.534
_exptl_crystal_description block
_exptl_crystal_F_000 4107
_exptl_crystal_size_max 0.2357
_exptl_crystal_size_mid 0.2081
_exptl_crystal_size_min 0.1062
_refine_diff_density_max 0.686
_refine_diff_density_min -0.831
_refine_diff_density_rms 0.101
_refine_ls_extinction_coef 0.00008(3)
_refine_ls_extinction_expression Fc^*^=kFc[1+0.001xFc^2^\l^3^/sin(2\q)]^-1/4^
_refine_ls_extinction_method SHELXL
_refine_ls_goodness_of_fit_ref 1.039
_refine_ls_hydrogen_treatment constr
_refine_ls_matrix_type full
_refine_ls_number_parameters 311
_refine_ls_number_reflns 4004
_refine_ls_number_restraints 163
_refine_ls_restrained_S_all 1.032
_refine_ls_R_factor_all 0.1422
_refine_ls_R_factor_gt 0.1213
_refine_ls_shift/su_max 0.000
_refine_ls_shift/su_mean 0.000
_refine_ls_structure_factor_coef Fsqd
_refine_ls_weighting_details 'w=1/[\s^2^(Fo^2^)+(0.1090P)^2^+83.3972P] where P=(Fo^2^+2Fc^2^)/3'
_refine_ls_weighting_scheme calc
_refine_ls_wR_factor_gt 0.3027
_refine_ls_wR_factor_ref 0.3226
_reflns_Friedel_coverage 0.000
_reflns_number_gt 2832
_reflns_number_total 4004
_reflns_threshold_expression 'I > 2\s(I)'
_cod_data_source_file ja5b06590_si_007.cif
_cod_data_source_block 6@3a-5_2
_cod_original_cell_volume 9025.3(7)
_cod_original_sg_symbol_H-M 'P 4/n c c'
_cod_original_formula_sum 'C69.60 H80 Br4 F11.20 I2.80 N4 O14'
_cod_database_code 4129460
_shelxl_version_number 2013-4
_chemical_oxdiff_formula 'C50 H50 O8 N4 Br4 I2 F8'
_shelx_space_group_comment
;
The symmetry employed for this shelxl refinement is uniquely defined
by the following loop, which should always be used as a source of
symmetry information in preference to the above space-group names.
They are only intended as comments.
;
_reflns_odcompleteness_completeness 99.91
_reflns_odcompleteness_iscentric 1
_reflns_odcompleteness_theta 66.97
_olex2_refinement_description
;
1. Fixed Uiso
 At 1.2 times of:
  All C(H) groups, All C(H,H) groups, All C(H,H,H,H) groups, All N(H,H) groups
 At 1.5 times of:
  All C(H,H,H) groups, All O(H) groups
2. Restrained distances
 C19-C19_$1
 1.52 with sigma of 0.02
 C1A-C1A_$1
 1.52 with sigma of 0.02
 H2-O1_$3
 1.8 with sigma of 0.02
 H2_$4-H1
 2 with sigma of 0.02
 C23-O16 = O16-C21
 1.45 with sigma of 0.02
 C21-C20
 1.52 with sigma of 0.02
 C23-C22
 1.52 with sigma of 0.02
 O1B-C20
 1.45 with sigma of 0.02
 C14B-C15B = C14-C15
 1.54 with sigma of 0.02
 I1-C14
 2.1 with sigma of 0.02
 C19_$2-O4 \\sim O4-C1A
 with sigma of 0.02
 F2-C14 \\sim C14-F1
 with sigma of 0.02
 F7-C15 \\sim C15-F3
 with sigma of 0.02
 F1B-C14B \\sim C14B-F4
 with sigma of 0.02
 F4-C14B \\sim C14B-F1B \\sim F1-C14 \\sim C14-F2
 with sigma of 0.02
 F4-F1B \\sim F1-F2
 with sigma of 0.02
 F4B-C15B \\sim C15B-F3
 with sigma of 0.02
 C17-O3 \\sim O3-C18 \\sim C19-O4 \\sim O4-C1A
 with sigma of 0.02
3. Uiso/Uaniso restraints and constraints
Uanis(F3) \\sim Ueq, Uanis(F3B) \\sim Ueq: with sigma of 0.01 and sigma for
terminal atoms of 0.02
Uanis(C19) \\sim Ueq, Uanis(C17) \\sim Ueq, Uanis(C22) \\sim Ueq, Uanis(C23)
\\sim Ueq, Uanis(C15B) \\sim Ueq, Uanis(F4) \\sim Ueq, Uanis(F7) \\sim Ueq,
Uanis(F4B) \\sim Ueq, Uanis(C14B) \\sim Ueq, Uanis(C15) \\sim Ueq, Uanis(F1B)
\\sim Ueq, Uanis(C10) \\sim Ueq, Uanis(O3) \\sim Ueq, Uanis(F2) \\sim Ueq,
Uanis(C14) \\sim Ueq, Uanis(C1A) \\sim Ueq, Uanis(C13) \\sim Ueq, Uanis(C13B)
\\sim Ueq, Uanis(C18) \\sim Ueq, Uanis(C20) \\sim Ueq: with sigma of 0.02 and
sigma for terminal atoms of 0.04
Uanis(O1B) = Uanis(C22) = Uanis(C23) = Uanis(O16) = Uanis(C21) = Uanis(C20)
Uanis(F7) = Uanis(F3) = Uanis(F1) = Uanis(F2) = Uanis(F1B) = Uanis(F4) =
Uanis(F3B) = Uanis(F4B)
Uanis(C14B) = Uanis(C15B) = Uanis(C14) = Uanis(C15)
4. Others
 Fixed Sof: H12A(0.6) H12B(0.6) H12C(0.4) H12D(0.4) C13(0.6) H13A(0.6)
 H13B(0.6) H13C(0.6) C13B(0.4) H13D(0.4) H13E(0.4) H13F(0.4) C14(0.3) C15(0.3)
 F1(0.3) F2(0.3) F3(0.3) F7(0.3) I1(0.3) C14B(0.4) C15B(0.4) F1B(0.4) F3B(0.4)
 F4(0.4) F4B(0.4) I1B(0.4) C22(0.25) C23(0.25) C21(0.25) C17(0.5) C18(0.5)
 O3(0.5) C19(0.5) C1A(0.5) O4(0.5) C20(0.25) O1B(0.25)
5.a Ternary CH refined with riding coordinates:
 C11(H11)
5.b Secondary CH2 refined with riding coordinates:
 C7(H7A,H7B), C8(H8A,H8B), C9(H9A,H9B), C12(H12A,H12B), C12(H12C,H12D), N1(H1A,
 H1B)
5.c Aromatic/amide H refined with riding coordinates:
 C6(H6)
5.d Idealised Me refined as rotating group:
 C10(H10A,H10B,H10C), C13(H13A,H13B,H13C), C13B(H13D,H13E,H13F)
5.e Idealised tetrahedral OH refined as rotating group:
 O1(H1), O2(H2)
;
_olex2_submission_special_instructions 'No special instructions were received'

loop_
_space_group_symop_operation_xyz
'x, y, z'
'-y+1/2, x, z'
'-x+1/2, -y+1/2, z'
'y, -x+1/2, z'
'x+1/2, -y, -z+1/2'
'-x, y+1/2, -z+1/2'
'y+1/2, x+1/2, -z+1/2'
'-y, -x, -z+1/2'
'-x, -y, -z'
'y-1/2, -x, -z'
'x-1/2, y-1/2, -z'
'-y, x-1/2, -z'
'-x-1/2, y, z-1/2'
'x, -y-1/2, z-1/2'
'-y-1/2, -x-1/2, z-1/2'
'y, x, z-1/2'

loop_
_atom_site_label
_atom_site_type_symbol
_atom_site_fract_x
_atom_site_fract_y
_atom_site_fract_z
_atom_site_U_iso_or_equiv
_atom_site_adp_type
_atom_site_occupancy
_atom_site_site_symmetry_order
_atom_site_calc_flag
_atom_site_refinement_flags_posn
_atom_site_refinement_flags_adp
_atom_site_refinement_flags_occupancy
_atom_site_disorder_assembly
_atom_site_disorder_group
C1 C 0.2338(9) 0.4355(8) 0.6383(3) 0.092(4) Uani 1 1 d . . . . .
C2 C 0.2525(9) 0.4788(8) 0.5992(4) 0.093(4) Uani 1 1 d . . . . .
C3 C 0.3215(9) 0.4784(8) 0.5789(4) 0.093(4) Uani 1 1 d . . . . .
C4 C 0.3802(9) 0.4356(8) 0.5976(4) 0.096(4) Uani 1 1 d . . . . .
C5 C 0.3678(8) 0.3906(8) 0.6370(3) 0.089(4) Uani 1 1 d . . . . .
C6 C 0.2942(8) 0.3919(8) 0.6551(3) 0.094(4) Uani 1 1 d . . . . .
H6 H 0.2845 0.3607 0.6809 0.112 Uiso 1 1 calc R . . . .
C7 C 0.3420(9) 0.5227(9) 0.5356(4) 0.104(4) Uani 1 1 d . . . . .
H7A H 0.3030 0.5625 0.5299 0.125 Uiso 1 1 calc R . . . .
H7B H 0.3918 0.5483 0.5398 0.125 Uiso 1 1 calc R . . . .
C8 C 0.3699(10) 0.5110(10) 0.4530(4) 0.115(5) Uani 1 1 d . . . . .
H8A H 0.3417 0.5598 0.4507 0.138 Uiso 1 1 calc R . . . .
H8B H 0.4250 0.5231 0.4549 0.138 Uiso 1 1 calc R . . . .
C9 C 0.3553(9) 0.4648(10) 0.4113(4) 0.117(5) Uani 1 1 d . . . . .
H9A H 0.3000 0.4540 0.4091 0.141 Uiso 1 1 calc R . . . .
H9B H 0.3822 0.4155 0.4141 0.141 Uiso 1 1 calc R . . . .
C10 C 0.3810(11) 0.5040(11) 0.3683(4) 0.132(6) Uani 1 1 d . U . . .
H10A H 0.3848 0.4665 0.3436 0.199 Uiso 1 1 calc GR . . . .
H10B H 0.4309 0.5276 0.3733 0.199 Uiso 1 1 calc GR . . . .
H10C H 0.3439 0.5433 0.3599 0.199 Uiso 1 1 calc GR . . . .
C11 C 0.1548(8) 0.4338(8) 0.6578(3) 0.096(4) Uani 1 1 d . . . . .
H11 H 0.1291 0.4821 0.6482 0.115 Uiso 1 1 calc R . . . .
C12 C 0.1547(9) 0.4329(9) 0.7111(4) 0.099(4) Uani 1 1 d . . . . .
H12A H 0.1025 0.4218 0.7219 0.119 Uiso 0.6 1 calc R . . A 1
H12B H 0.1885 0.3914 0.7218 0.119 Uiso 0.6 1 calc R . . A 1
H12C H 0.1698 0.3816 0.7219 0.119 Uiso 0.4 1 calc R . . B 2
H12D H 0.1929 0.4699 0.7224 0.119 Uiso 0.4 1 calc R . . B 2
C13 C 0.1809(15) 0.5067(14) 0.7316(6) 0.105(7) Uani 0.6 1 d . U . C 1
H13A H 0.2353 0.5139 0.7253 0.157 Uiso 0.6 1 calc GR . . C 1
H13B H 0.1726 0.5056 0.7646 0.157 Uiso 0.6 1 calc GR . . C 1
H13C H 0.1519 0.5490 0.7182 0.157 Uiso 0.6 1 calc GR . . C 1
C13B C 0.084(3) 0.451(3) 0.7288(14) 0.145(16) Uani 0.4 1 d . U . C 2
H13D H 0.0840 0.5040 0.7398 0.218 Uiso 0.4 1 calc GR . . C 2
H13E H 0.0716 0.4169 0.7542 0.218 Uiso 0.4 1 calc GR . . C 2
H13F H 0.0447 0.4458 0.7050 0.218 Uiso 0.4 1 calc GR . . C 2
N1 N 0.3459(7) 0.4701(7) 0.4958(3) 0.103(3) Uani 1 1 d . . . . .
H1A H 0.2953 0.4465 0.4909 0.123 Uiso 1 1 calc R . . . .
H1B H 0.3828 0.4288 0.5024 0.123 Uiso 1 1 calc R . . . .
O1 O 0.1932(6) 0.5237(6) 0.5833(3) 0.116(3) Uani 1 1 d D . . . .
H1 H 0.1958 0.5269 0.5547 0.174 Uiso 1 1 calc DGR . . . .
O2 O 0.4490(6) 0.4380(5) 0.5763(3) 0.106(3) Uani 1 1 d . . . . .
H2 H 0.4696 0.3948 0.5776 0.159 Uiso 1 1 calc DGR . . . .
C14 C 0.119(2) 0.532(3) 0.2987(7) 0.126(8) Uani 0.3 1 d D U . D 2
C15 C 0.138(2) 0.608(3) 0.275(2) 0.126(8) Uani 0.3 1 d D U . D 2
F1 F 0.1670(18) 0.480(2) 0.2770(11) 0.149(4) Uani 0.3 1 d . . . D 2
F2 F 0.0409(18) 0.517(2) 0.2909(11) 0.149(4) Uani 0.3 1 d . U . D 2
F3 F 0.094(2) 0.666(2) 0.2980(12) 0.149(4) Uani 0.3 1 d . U . D 2
F7 F 0.204(2) 0.651(2) 0.2870(13) 0.149(4) Uani 0.3 1 d . U . D 2
I1 I 0.1398(2) 0.5338(2) 0.36851(11) 0.0896(11) Uani 0.3 1 d D . . D 2
C14B C 0.1680(19) 0.6286(19) 0.3123(13) 0.126(8) Uani 0.4 1 d D U . E 1
C15B C 0.112(2) 0.6014(19) 0.2757(16) 0.126(8) Uani 0.4 1 d D U . E 1
F1B F 0.1546(16) 0.7071(16) 0.3157(8) 0.149(4) Uani 0.4 1 d . U . E 1
F3B F 0.0456(17) 0.6208(17) 0.2988(9) 0.149(4) Uani 0.4 1 d . U . E 1
F4 F 0.2261(16) 0.6092(16) 0.2813(9) 0.149(4) Uani 0.4 1 d . U . E 1
F4B F 0.1190(17) 0.5258(19) 0.2800(9) 0.149(4) Uani 0.4 1 d . U . E 1
I1B I 0.1660(2) 0.5759(3) 0.37462(11) 0.1449(17) Uani 0.4 1 d . . . E 1
C22 C 0.201(5) 0.190(5) 0.330(3) 0.133(6) Uani 0.25 1 d D U . . .
C23 C 0.177(2) 0.250(8) 0.295(2) 0.133(6) Uani 0.25 1 d D U . . .
C21 C 0.303(7) 0.297(6) 0.297(2) 0.133(6) Uani 0.25 1 d D . . . .
C17 C 0.264(3) 0.2888(14) 0.4652(6) 0.091(8) Uani 0.5 1 d . U . F 1
C18 C 0.266(2) 0.2885(14) 0.5454(5) 0.087(8) Uani 0.5 1 d . U . F 1
O3 O 0.2344(15) 0.3262(11) 0.5057(6) 0.129(7) Uani 0.5 1 d . U . F 1
C19 C 0.2067(6) 0.747(3) 0.5055(18) 0.174(18) Uani 0.5 1 d D U . G 2
C1A C 0.220(2) 0.719(2) 0.5783(13) 0.190(19) Uani 0.5 1 d D U . G 2
O4 O 0.2120(14) 0.6807(13) 0.5346(8) 0.140(8) Uani 0.5 1 d . . . G 2
Br1 Br 0.16402(10) 0.49395(11) 0.47670(4) 0.1154(8) Uani 1 1 d . . . . .
C20 C 0.332(4) 0.236(5) 0.330(3) 0.133(6) Uani 0.25 1 d D U . . .
O16 O 0.2500 0.2500 0.2708(7) 0.133(6) Uani 1 4 d DS T P . .
O1B O 0.276(4) 0.275(4) 0.3576(11) 0.133(6) Uani 0.25 1 d D . . . .

loop_
_atom_site_aniso_label
_atom_site_aniso_U_11
_atom_site_aniso_U_22
_atom_site_aniso_U_33
_atom_site_aniso_U_23
_atom_site_aniso_U_13
_atom_site_aniso_U_12
C1 0.131(11) 0.110(10) 0.036(5) -0.005(5) 0.000(6) 0.007(8)
C2 0.112(10) 0.116(10) 0.050(6) -0.011(6) -0.011(7) -0.002(9)
C3 0.120(11) 0.121(10) 0.038(5) 0.006(6) -0.017(6) -0.010(8)
C4 0.126(11) 0.114(10) 0.047(6) 0.001(6) -0.001(7) -0.019(8)
C5 0.119(10) 0.120(10) 0.029(4) -0.002(5) -0.009(5) 0.002(8)
C6 0.124(10) 0.124(10) 0.032(5) -0.001(6) 0.003(6) -0.005(8)
C7 0.136(11) 0.133(11) 0.044(6) 0.013(6) -0.007(6) -0.036(9)
C8 0.146(12) 0.161(14) 0.038(5) 0.026(7) -0.002(7) -0.016(10)
C9 0.124(11) 0.182(15) 0.047(6) 0.026(8) 0.003(6) -0.022(10)
C10 0.162(14) 0.196(16) 0.039(6) 0.019(8) 0.007(7) -0.043(12)
C11 0.129(11) 0.125(10) 0.035(5) -0.013(6) 0.000(6) 0.004(8)
C12 0.129(11) 0.129(11) 0.041(5) -0.004(6) 0.003(6) -0.007(9)
C13 0.143(18) 0.140(17) 0.032(7) -0.018(10) 0.006(10) 0.000(14)
C13B 0.14(3) 0.20(3) 0.10(2) -0.05(2) 0.02(2) 0.00(3)
N1 0.131(9) 0.135(9) 0.042(5) 0.011(5) -0.001(5) -0.014(7)
O1 0.157(9) 0.142(8) 0.050(4) 0.013(5) 0.001(5) 0.005(7)
O2 0.123(7) 0.141(8) 0.054(4) 0.013(5) 0.003(5) -0.014(6)
C14 0.131(11) 0.135(11) 0.111(10) 0.002(8) 0.005(9) -0.003(9)
C15 0.131(11) 0.135(11) 0.111(10) 0.002(8) 0.005(9) -0.003(9)
F1 0.167(8) 0.177(8) 0.102(5) 0.017(6) 0.003(6) 0.002(6)
F2 0.167(8) 0.177(8) 0.102(5) 0.017(6) 0.003(6) 0.002(6)
F3 0.167(8) 0.177(8) 0.102(5) 0.017(6) 0.003(6) 0.002(6)
F7 0.167(8) 0.177(8) 0.102(5) 0.017(6) 0.003(6) 0.002(6)
I1 0.115(3) 0.116(3) 0.0373(12) 0.0020(13) -0.0133(14) -0.0072(19)
C14B 0.131(11) 0.135(11) 0.111(10) 0.002(8) 0.005(9) -0.003(9)
C15B 0.131(11) 0.135(11) 0.111(10) 0.002(8) 0.005(9) -0.003(9)
F1B 0.167(8) 0.177(8) 0.102(5) 0.017(6) 0.003(6) 0.002(6)
F3B 0.167(8) 0.177(8) 0.102(5) 0.017(6) 0.003(6) 0.002(6)
F4 0.167(8) 0.177(8) 0.102(5) 0.017(6) 0.003(6) 0.002(6)
F4B 0.167(8) 0.177(8) 0.102(5) 0.017(6) 0.003(6) 0.002(6)
I1B 0.126(3) 0.255(6) 0.0530(15) 0.028(2) -0.0134(14) 0.010(3)
C22 0.151(11) 0.158(12) 0.091(8) -0.010(9) -0.013(10) -0.017(10)
C23 0.151(11) 0.158(12) 0.091(8) -0.010(9) -0.013(10) -0.017(10)
C21 0.151(11) 0.158(12) 0.091(8) -0.010(9) -0.013(10) -0.017(10)
C17 0.125(17) 0.104(15) 0.042(7) 0.009(9) -0.004(14) -0.009(14)
C18 0.121(16) 0.110(16) 0.029(6) -0.006(9) -0.010(13) -0.009(13)
O3 0.188(16) 0.125(13) 0.075(9) 0.002(10) -0.004(11) 0.007(13)
C19 0.16(2) 0.19(2) 0.17(2) 0.007(18) 0.004(19) 0.000(19)
C1A 0.19(3) 0.19(3) 0.19(2) -0.019(18) -0.007(18) -0.010(17)
O4 0.132(18) 0.120(17) 0.17(2) -0.002(16) 0.018(16) -0.014(14)
Br1 0.1316(13) 0.1674(17) 0.0473(7) 0.0053(8) -0.0120(7) -0.0007(11)
C20 0.151(11) 0.158(12) 0.091(8) -0.010(9) -0.013(10) -0.017(10)
O16 0.151(11) 0.158(12) 0.091(8) -0.010(9) -0.013(10) -0.017(10)
O1B 0.151(11) 0.158(12) 0.091(8) -0.010(9) -0.013(10) -0.017(10)

loop_
_atom_type_symbol
_atom_type_description
_atom_type_scat_dispersion_real
_atom_type_scat_dispersion_imag
_atom_type_scat_source
C C 0.0181 0.0091 'International Tables Vol C Tables 4.2.6.8 and 6.1.1.4'
H H 0.0000 0.0000 'International Tables Vol C Tables 4.2.6.8 and 6.1.1.4'
Br Br -0.6763 1.2805 'International Tables Vol C Tables 4.2.6.8 and 6.1.1.4'
F F 0.0727 0.0534 'International Tables Vol C Tables 4.2.6.8 and 6.1.1.4'
I I -0.3257 6.8362 'International Tables Vol C Tables 4.2.6.8 and 6.1.1.4'
N N 0.0311 0.0180 'International Tables Vol C Tables 4.2.6.8 and 6.1.1.4'
O O 0.0492 0.0322 'International Tables Vol C Tables 4.2.6.8 and 6.1.1.4'

loop_
_exptl_crystal_face_index_h
_exptl_crystal_face_index_k
_exptl_crystal_face_index_l
_exptl_crystal_face_perp_dist
_exptl_oxdiff_crystal_face_indexfrac_h
_exptl_oxdiff_crystal_face_indexfrac_k
_exptl_oxdiff_crystal_face_indexfrac_l
_exptl_oxdiff_crystal_face_x
_exptl_oxdiff_crystal_face_y
_exptl_oxdiff_crystal_face_z
10 -6 -3 0.0633 10.0004 -5.9996 -2.9991 1.0132 0.0566 0.2091
6 -9 -4 0.0847 6.0008 -8.9997 -3.9991 0.9424 0.0865 -0.2263
-9 7 3 0.0346 -9.0006 6.9996 2.9991 -1.0089 -0.0482 -0.0852
-7 8 4 0.0494 -7.0007 7.9997 3.9991 -0.9467 -0.0949 0.1025
7 9 2 0.1386 6.9990 9.0000 1.9997 -0.1007 -0.0222 1.0015
5 5 -14 0.0829 4.9993 5.0002 -14.0001 0.1058 0.7707 0.5664
-5 -6 -14 0.0963 -4.9994 -5.9999 -13.9998 0.1220 0.6751 -0.7353
-5 -5 15 0.1105 -4.9993 -5.0002 15.0001 -0.1118 -0.8228 -0.5627
1 1 19 0.1215 1.0000 0.9998 18.9999 -0.1099 -0.9805 0.1953
7 7 10 0.1204 6.9993 7.0000 9.9998 -0.0298 -0.4616 0.9043
-8 -8 1 0.1236 -7.9991 -8.0001 1.0002 -0.0407 -0.1194 -0.9868
7 -3 14 0.1081 7.0003 -2.9999 14.0005 0.5410 -0.7846 0.2832
1 -9 12 0.1063 1.0010 -8.9999 12.0006 0.5271 -0.7310 -0.4672
6 -8 -9 0.0781 6.0007 -7.9996 -8.9992 0.9130 0.3582 -0.1815
9 -5 -9 0.0746 9.0003 -4.9996 -8.9992 0.9260 0.3834 0.1899
0 0 -19 0.1035 -0.0001 0.0002 -18.9999 0.1142 0.9889 -0.0714

loop_
_geom_angle_atom_site_label_1
_geom_angle_atom_site_label_2
_geom_angle_atom_site_label_3
_geom_angle
_geom_angle_site_symmetry_1
_geom_angle_site_symmetry_3
C2 C1 C11 122.4(13) . .
C6 C1 C2 113.9(13) . .
C6 C1 C11 123.6(11) . .
C3 C2 C1 124.3(14) . .
C3 C2 O1 121.8(12) . .
O1 C2 C1 113.9(13) . .
C2 C3 C4 119.7(12) . .
C2 C3 C7 125.0(13) . .
C4 C3 C7 115.3(13) . .
C3 C4 C5 120.6(14) . .
O2 C4 C3 117.5(11) . .
O2 C4 C5 121.8(13) . .
C4 C5 C11 120.0(12) . 4
C6 C5 C4 116.3(12) . .
C6 C5 C11 123.7(10) . 4
C1 C6 H6 117.5 . .
C5 C6 C1 125.1(11) . .
C5 C6 H6 117.5 . .
C3 C7 H7A 109.6 . .
C3 C7 H7B 109.6 . .
H7A C7 H7B 108.1 . .
N1 C7 C3 110.3(11) . .
N1 C7 H7A 109.6 . .
N1 C7 H7B 109.6 . .
H8A C8 H8B 107.9 . .
C9 C8 H8A 109.2 . .
C9 C8 H8B 109.2 . .
C9 C8 N1 112.2(12) . .
N1 C8 H8A 109.2 . .
N1 C8 H8B 109.2 . .
C8 C9 H9A 109.0 . .
C8 C9 H9B 109.0 . .
C8 C9 C10 112.9(13) . .
H9A C9 H9B 107.8 . .
C10 C9 H9A 109.0 . .
C10 C9 H9B 109.0 . .
C9 C10 H10A 109.5 . .
C9 C10 H10B 109.5 . .
C9 C10 H10C 109.5 . .
H10A C10 H10B 109.5 . .
H10A C10 H10C 109.5 . .
H10B C10 H10C 109.5 . .
C1 C11 C5 110.0(10) . 2
C1 C11 H11 106.9 . .
C1 C11 C12 112.6(11) . .
C5 C11 H11 106.9 2 .
C5 C11 C12 113.0(11) 2 .
C12 C11 H11 106.9 . .
C11 C12 H12A 109.0 . .
C11 C12 H12B 109.0 . .
C11 C12 H12C 109.2 . .
C11 C12 H12D 109.2 . .
H12A C12 H12B 107.8 . .
H12C C12 H12D 107.9 . .
C13 C12 C11 113.1(13) . .
C13 C12 H12A 109.0 . .
C13 C12 H12B 109.0 . .
C13B C12 C11 112(2) . .
C13B C12 H12C 109.2 . .
C13B C12 H12D 109.2 . .
C12 C13 H13A 109.5 . .
C12 C13 H13B 109.5 . .
C12 C13 H13C 109.5 . .
H13A C13 H13B 109.5 . .
H13A C13 H13C 109.5 . .
H13B C13 H13C 109.5 . .
C12 C13B H13D 109.5 . .
C12 C13B H13E 109.5 . .
C12 C13B H13F 109.5 . .
H13D C13B H13E 109.5 . .
H13D C13B H13F 109.5 . .
H13E C13B H13F 109.5 . .
C7 N1 C8 111.8(11) . .
C7 N1 H1A 109.3 . .
C7 N1 H1B 109.3 . .
C8 N1 H1A 109.3 . .
C8 N1 H1B 109.3 . .
H1A N1 H1B 107.9 . .
C2 O1 H1 109.5 . .
C4 O2 H2 109.5 . .
C15 C14 I1 113(3) . .
F1 C14 C15 103(3) . .
F1 C14 I1 110(2) . .
F2 C14 C15 108(3) . .
F2 C14 F1 113(3) . .
F2 C14 I1 110(2) . .
C14 C15 C15 127(3) . 7_455
F3 C15 C14 107(4) . .
F3 C15 C15 91(4) . 7_455
F3 C15 F7 87(4) . .
F7 C15 C14 122(5) . .
F7 C15 C15 108(3) . 7_455
C15B C14B I1B 118(3) . .
F1B C14B C15B 104(3) . .
F1B C14B F4 114(3) . .
F1B C14B I1B 112(2) . .
F4 C14B C15B 86(3) . .
F4 C14B I1B 119(2) . .
C14B C15B C15B 137(2) . 7_455
F3B C15B C14B 97(3) . .
F3B C15B C15B 110(3) . 7_455
F4B C15B C14B 101(3) . .
F4B C15B C15B 103(3) . 7_455
F4B C15B F3B 106(4) . .
C22 C22 C22 90.00(2) 4 2
C22 C22 C21 91(4) 4 4
C22 C22 C21 29(3) 2 4
C23 C22 C22 44(5) . 4
C23 C22 C22 52(4) 2 2
C23 C22 C22 104(3) 2 4
C23 C22 C22 102(3) . 2
C23 C22 C23 78(4) 2 .
C23 C22 C21 24(4) 2 4
C23 C22 C21 83(5) . 4
C23 C22 C20 115(7) 2 3
C23 C22 O1B 110(7) 2 2
C23 C22 O1B 86(6) 2 4
C23 C22 O1B 78(5) . 2
C23 C22 O1B 108(6) . 4
C21 C22 C22 93(8) 3 2
C21 C22 C22 76(6) 3 4
C21 C22 C23 50(8) 3 2
C21 C22 C23 34(4) 3 .
C21 C22 C21 65(8) 3 4
C21 C22 C20 76(5) 3 3
C21 C22 O1B 117(10) 3 4
C21 C22 O1B 129(8) 3 3
C21 C22 O1B 105(6) 3 2
C20 C22 C22 18(5) 3 4
C20 C22 C22 128(10) 4 4
C20 C22 C22 38(10) 4 2
C20 C22 C22 108(5) 3 2
C20 C22 C23 51(10) 4 2
C20 C22 C23 128(10) 4 .
C20 C22 C23 42(4) 3 .
C20 C22 C21 46(10) 4 4
C20 C22 C21 107(8) 3 4
C20 C22 C21 101(10) 4 3
C20 C22 C20 146(10) 4 3
C20 C22 O1B 47(5) 3 2
C20 C22 O1B 89(10) 4 3
C20 C22 O1B 61(9) 4 4
C20 C22 O1B 105(10) 4 2
C20 C22 O1B 90(7) 3 4
O1B C22 C22 59(5) 3 4
O1B C22 C22 71(2) 2 2
O1B C22 C22 65(5) 3 2
O1B C22 C22 34.3(19) 2 4
O1B C22 C22 35(2) 4 2
O1B C22 C22 74(3) 4 4
O1B C22 C23 115(9) 3 2
O1B C22 C23 103(6) 3 .
O1B C22 C21 62(5) 4 4
O1B C22 C21 91(8) 3 4
O1B C22 C21 88(6) 2 4
O1B C22 C20 69(4) 3 3
O1B C22 O1B 25(4) 3 2
O1B C22 O1B 31(5) 3 4
O1B C22 O1B 44(3) 4 2
C22 C23 C22 84(7) 4 .
C22 C23 C23 107(4) . 4
C22 C23 C23 55(3) 4 4
C22 C23 C23 47(6) . 2
C22 C23 C23 109(4) 4 2
C22 C23 C20 16(5) . 4
C22 C23 C20 89(4) 4 4
C22 C23 O16 102(5) 4 .
C23 C23 C23 89.997(18) 4 2
C23 C23 C20 98(3) 4 4
C23 C23 C20 31(2) 2 4
C21 C23 C22 38(6) 3 .
C21 C23 C22 117(9) 2 .
C21 C23 C22 46(7) 2 4
C21 C23 C22 117(10) 3 4
C21 C23 C23 19(3) 2 4
C21 C23 C23 112(5) 3 4
C21 C23 C23 108(4) 2 2
C21 C23 C23 22(4) 3 2
C21 C23 C21 129(10) 3 2
C21 C23 C20 28(8) 3 4
C21 C23 C20 101(7) 3 3
C21 C23 C20 78(10) 2 3
C21 C23 C20 112(6) 2 4
C21 C23 O16 72(2) 3 .
C21 C23 O16 69(2) 2 .
C20 C23 C22 32(6) 3 4
C20 C23 C22 64(5) 3 .
C20 C23 C23 106(5) 3 2
C20 C23 C23 86(8) 3 4
C20 C23 C20 76(6) 3 4
C20 C23 O16 127(8) 3 .
O16 C23 C22 95(5) . .
O16 C23 C23 51.9(12) . 2
O16 C23 C23 51.9(12) . 4
O16 C23 C20 79(3) . 4
C22 C21 C22 75(7) 3 2
C22 C21 C23 84(10) 3 4
C22 C21 C21 103(5) 3 4
C22 C21 C21 85(10) 3 2
C22 C21 C20 65(5) 3 .
C22 C21 C20 32(8) 3 2
C22 C21 O16 127(10) 3 .
C22 C21 O1B 27(5) 3 .
C23 C21 C22 108(8) 3 3
C23 C21 C22 118(7) 4 2
C23 C21 C22 38(7) 3 2
C23 C21 C23 139(6) 3 4
C23 C21 C21 113(4) 4 4
C23 C21 C21 27(6) 3 4
C23 C21 C21 23(5) 4 2
C23 C21 C21 117(4) 3 2
C23 C21 C20 43(5) 3 .
C23 C21 C20 131(10) 4 .
C23 C21 C20 52(7) 4 2
C23 C21 C20 133(10) 3 2
C23 C21 O16 69(2) 4 .
C23 C21 O16 73(2) 3 .
C23 C21 O1B 89(8) 3 .
C23 C21 O1B 86(9) 4 .
C21 C21 C22 30(3) 4 2
C21 C21 C22 97(3) 2 2
C21 C21 C21 90.000(18) 2 4
C21 C21 O1B 76(3) 2 .
C21 C21 O1B 78(2) 4 .
C20 C21 C22 20(4) . 2
C20 C21 C22 95(5) 2 2
C20 C21 C21 47(5) . 4
C20 C21 C21 57(4) 2 2
C20 C21 C21 116(5) 2 4
C20 C21 C21 112(4) . 2
C20 C21 C20 93(7) 2 .
C20 C21 O16 109(6) 2 .
C20 C21 O1B 44(6) 2 .
C20 C21 O1B 49(2) . .
O16 C21 C22 79(3) . 2
O16 C21 C21 53.3(15) . 2
O16 C21 C21 53.3(16) . 4
O16 C21 C20 99(5) . .
O16 C21 O1B 104(4) . .
O1B C21 C22 52(4) . 2
C17 C17 C17 44.999(15) 4 3
C17 C17 C17 90.00(2) 2 4
C17 C17 C17 44.999(6) 2 3
C17 C17 O3 124.1(11) 4 .
C17 C17 O3 60(3) 4 4
C17 C17 O3 107(2) 3 .
C17 C17 O3 90(3) 3 4
C17 C17 O3 82(4) 2 .
C17 C17 O3 119.5(17) 2 4
O3 C17 O3 76.2(14) . 4
C18 C18 C18 44.999(13) 4 3
C18 C18 C18 44.999(8) 2 3
C18 C18 C18 89.998(19) 2 4
C18 C18 O3 124.6(10) 4 .
C18 C18 O3 80(3) 2 .
C18 C18 O3 120.5(16) 2 4
C18 C18 O3 91(2) 3 4
C18 C18 O3 61(3) 4 4
O3 C18 C18 106(2) . 3
O3 C18 O3 77.6(14) . 4
C17 O3 C17 37.7(15) . 2
C17 O3 C18 112.4(18) . 2
C18 O3 C17 108(2) . .
C18 O3 C17 111.7(18) . 2
C18 O3 C17 92(2) 2 2
C18 O3 C18 38.8(14) . 2
C19 C19 C19 47.3(14) 12_666 3_565
C19 C19 C19 47.3(15) 10_566 3_565
C19 C19 C19 85(3) 12_666 10_566
C19 C19 O4 134.9(14) 10_566 .
C19 C19 O4 67.2(12) 10_566 10_566
C19 C19 O4 108(7) 12_666 10_566
C19 C19 O4 67.1(11) 12_666 .
O4 C19 C19 106(2) 10_566 3_565
O4 C19 C19 89(4) . 3_565
O4 C19 O4 154(5) 10_566 .
O4 C1A C1A 113.6(16) . 3_565
C19 O4 C19 45.6(14) 12_666 .
C19 O4 C1A 122(3) 12_666 .
C19 O4 C1A 99(4) . .
C22 C20 C22 124(10) 2 3
C22 C20 C23 96(10) 2 3
C22 C20 C23 36(10) 2 2
C22 C20 C23 100(8) 3 2
C22 C20 C21 39(4) 3 .
C22 C20 C21 114(10) 2 .
C22 C20 C21 46(10) 2 4
C22 C20 O1B 45(3) 3 .
C22 C20 O1B 57(10) 2 4
C22 C20 O1B 93(10) 2 .
C23 C20 C22 74(5) 3 3
C23 C20 C23 62(6) 3 2
C23 C20 C21 35(4) 3 .
C23 C20 C21 50(6) 3 4
C23 C20 O1B 109(5) 3 .
C23 C20 O1B 122(9) 3 4
C21 C20 C22 106(8) 4 3
C21 C20 C23 19(4) 4 2
C21 C20 C23 79(4) . 2
C21 C20 C21 76(4) 4 .
C21 C20 O1B 109(6) 4 .
O1B C20 C22 81(5) 4 3
O1B C20 C23 72(6) 4 2
O1B C20 C23 93(5) . 2
O1B C20 C21 91(8) 4 4
O1B C20 C21 78(4) . .
O1B C20 C21 105(6) 4 .
O1B C20 O1B 38(3) 4 .
C23 O16 C23 121(6) 3 .
C23 O16 C23 76(3) 3 2
C23 O16 C23 121(6) 4 2
C23 O16 C23 76(3) 2 .
C23 O16 C23 76(3) 4 .
C23 O16 C23 76(3) 3 4
C21 O16 C23 35(3) 4 2
C21 O16 C23 103(3) 2 3
C21 O16 C23 42(3) . 4
C21 O16 C23 35(3) 3 .
C21 O16 C23 42(3) 2 .
C21 O16 C23 103(3) 4 .
C21 O16 C23 42(3) 4 3
C21 O16 C23 107(4) 3 3
C21 O16 C23 35(3) . 3
C21 O16 C23 42(3) 3 2
C21 O16 C23 103(3) . 2
C21 O16 C23 107(4) 2 2
C21 O16 C23 107(4) . .
C21 O16 C23 107(4) 4 4
C21 O16 C23 103(3) 3 4
C21 O16 C23 35(3) 2 4
C21 O16 C21 73(3) 3 2
C21 O16 C21 73(3) 4 .
C21 O16 C21 73(3) 2 .
C21 O16 C21 115(7) 3 .
C21 O16 C21 115(7) 4 2
C21 O16 C21 73(3) 3 4
C22 O1B C22 81(6) 3 4
C22 O1B C22 105(6) 2 4
C22 O1B C22 86(6) 3 2
C22 O1B C21 66(6) 2 .
C22 O1B C21 74(3) 4 .
C22 O1B C21 24(4) 3 .
C22 O1B C20 66(5) 3 .
C22 O1B C20 34(6) 3 2
C22 O1B O1B 130(6) 3 3
C20 O1B C22 110(4) 2 2
C20 O1B C22 26(4) . 2
C20 O1B C22 53(3) 2 4
C20 O1B C22 115(3) . 4
C20 O1B C21 53(2) . .
C20 O1B C21 45(6) 2 .
C20 O1B C20 97(5) 2 .
O1B O1B C22 38(6) 4 2
O1B O1B C22 111(10) 2 3
O1B O1B C22 31(5) 2 4
O1B O1B C22 73(6) 3 2
O1B O1B C22 112(6) 2 2
O1B O1B C22 124(8) 4 3
O1B O1B C22 64(7) 3 4
O1B O1B C22 103(7) 4 4
O1B O1B C21 102(5) 4 .
O1B O1B C21 105(5) 2 .
O1B O1B C21 108.7(14) 3 .
O1B O1B C20 133(6) 2 .
O1B O1B C20 99(8) 3 .
O1B O1B C20 115(6) 3 2
O1B O1B C20 140(4) 4 2
O1B O1B C20 62(9) 4 .
O1B O1B C20 80(7) 2 2
O1B O1B O1B 45.00(3) 4 3
O1B O1B O1B 90.00(4) 4 2
O1B O1B O1B 45.001(17) 2 3

loop_
_geom_bond_atom_site_label_1
_geom_bond_atom_site_label_2
_geom_bond_distance
_geom_bond_site_symmetry_2
C1 C2 1.412(17) .
C1 C6 1.398(18) .
C1 C11 1.500(18) .
C2 C3 1.348(19) .
C2 O1 1.385(16) .
C3 C4 1.387(19) .
C3 C7 1.532(16) .
C4 C5 1.417(16) .
C4 O2 1.359(16) .
C5 C6 1.397(18) .
C5 C11 1.532(18) 4
C6 H6 0.9500 .
C7 H7A 0.9900 .
C7 H7B 0.9900 .
C7 N1 1.491(17) .
C8 H8A 0.9900 .
C8 H8B 0.9900 .
C8 C9 1.491(19) .
C8 N1 1.505(14) .
C9 H9A 0.9900 .
C9 H9B 0.9900 .
C9 C10 1.504(16) .
C10 H10A 0.9800 .
C10 H10B 0.9800 .
C10 H10C 0.9800 .
C11 C5 1.532(18) 2
C11 H11 1.0000 .
C11 C12 1.561(14) .
C12 H12A 0.9900 .
C12 H12B 0.9900 .
C12 H12C 0.9900 .
C12 H12D 0.9900 .
C12 C13 1.50(2) .
C12 C13B 1.39(4) .
C13 H13A 0.9800 .
C13 H13B 0.9800 .
C13 H13C 0.9800 .
C13B H13D 0.9800 .
C13B H13E 0.9800 .
C13B H13F 0.9800 .
N1 H1A 0.9900 .
N1 H1B 0.9900 .
O1 H1 0.8400 .
O2 H2 0.8400 .
C14 C15 1.53(2) .
C14 F1 1.41(3) .
C14 F2 1.40(3) .
C14 I1 2.083(19) .
C15 C15 1.66(13) 7_455
C15 F3 1.43(5) .
C15 F7 1.44(5) .
C14B C15B 1.53(2) .
C14B F1B 1.40(3) .
C14B F4 1.41(3) .
C14B I1B 2.05(4) .
C15B C15B 1.53(9) 7_455
C15B F3B 1.39(5) .
C15B F4B 1.34(3) .
C22 C22 1.91(12) 4
C22 C22 1.91(12) 2
C22 C23 1.35(15) 2
C22 C23 1.51(2) .
C22 C21 0.97(9) 3
C22 C21 1.92(13) 4
C22 C20 0.72(9) 4
C22 C20 1.41(9) 3
C22 O1B 1.09(7) 3
C22 O1B 1.76(8) 2
C22 O1B 1.65(13) 4
C23 C22 1.35(15) 4
C23 C23 1.81(6) 4
C23 C23 1.81(6) 2
C23 C21 1.04(8) 2
C23 C21 0.89(8) 3
C23 C20 2.04(12) 4
C23 C20 1.06(8) 3
C23 O16 1.47(2) .
C21 C22 1.92(13) 2
C21 C22 0.97(9) 3
C21 C23 0.89(8) 3
C21 C23 1.04(8) 4
C21 C21 1.75(7) 2
C21 C21 1.75(7) 4
C21 C20 1.51(2) .
C21 C20 1.32(16) 2
C21 O16 1.46(2) .
C21 O1B 1.86(9) .
C17 C17 1.03(3) 2
C17 C17 1.03(3) 4
C17 C17 1.45(4) 3
C17 O3 1.66(4) 4
C17 O3 1.46(2) .
C18 C18 1.03(3) 4
C18 C18 1.46(4) 3
C18 C18 1.03(3) 2
C18 O3 1.62(4) 4
C18 O3 1.45(2) .
O3 C17 1.66(4) 2
O3 C18 1.62(4) 2
C19 C19 1.12(3) 12_666
C19 C19 1.12(3) 10_566
C19 C19 1.52(2) 3_565
C19 O4 1.45(2) 10_566
C19 O4 1.45(2) .
C1A C1A 1.51(2) 3_565
C1A O4 1.45(2) .
O4 C19 1.45(2) 12_666
C20 C22 0.72(9) 2
C20 C22 1.41(9) 3
C20 C23 1.06(8) 3
C20 C23 2.04(12) 2
C20 C21 1.32(16) 4
C20 O1B 1.45(2) .
C20 O1B 1.30(13) 4
O16 C23 1.47(2) 4
O16 C23 1.47(2) 2
O16 C23 1.47(2) 3
O16 C21 1.46(2) 3
O16 C21 1.46(2) 4
O16 C21 1.46(2) 2
O1B C22 1.65(13) 2
O1B C22 1.76(8) 4
O1B C22 1.09(7) 3
O1B C20 1.30(13) 2
O1B O1B 0.90(5) 4
O1B O1B 1.27(7) 3
O1B O1B 0.90(5) 2

loop_
_geom_torsion_atom_site_label_1
_geom_torsion_atom_site_label_2
_geom_torsion_atom_site_label_3
_geom_torsion_atom_site_label_4
_geom_torsion
_geom_torsion_site_symmetry_1
_geom_torsion_site_symmetry_4
C1 C2 C3 C4 -3(2) . .
C1 C2 C3 C7 177.8(12) . .
C1 C11 C12 C13 69.5(19) . .
C1 C11 C12 C13B 164(3) . .
C2 C1 C6 C5 1.6(19) . .
C2 C1 C11 C5 91.3(15) . 2
C2 C1 C11 C12 -141.6(12) . .
C2 C3 C4 C5 2(2) . .
C2 C3 C4 O2 -179.0(11) . .
C2 C3 C7 N1 -104.5(16) . .
C3 C4 C5 C6 0.2(18) . .
C3 C4 C5 C11 -178.6(12) . 4
C3 C7 N1 C8 -177.1(12) . .
C4 C3 C7 N1 75.8(15) . .
C4 C5 C6 C1 -2.0(19) . .
C5 C11 C12 C13 -165.1(15) 2 .
C5 C11 C12 C13B -70(3) 2 .
C6 C1 C2 C3 0.8(19) . .
C6 C1 C2 O1 -178.2(11) . .
C6 C1 C11 C5 -85.0(13) . 2
C6 C1 C11 C12 42.0(18) . .
C7 C3 C4 C5 -178.4(11) . .
C7 C3 C4 O2 0.7(17) . .
C9 C8 N1 C7 -165.5(13) . .
C11 C1 C2 C3 -175.9(12) . .
C11 C1 C2 O1 5.1(17) . .
C11 C1 C6 C5 178.2(12) . .
C11 C5 C6 C1 176.7(12) 4 .
N1 C8 C9 C10 -178.4(14) . .
O1 C2 C3 C4 176.4(11) . .
O1 C2 C3 C7 -3(2) . .
O2 C4 C5 C6 -178.8(11) . .
O2 C4 C5 C11 2.4(18) . 4
F1 C14 C15 C15 79(6) . 7_455
F1 C14 C15 F3 -176(4) . .
F1 C14 C15 F7 -79(5) . .
F2 C14 C15 C15 -41(6) . 7_455
F2 C14 C15 F3 64(5) . .
F2 C14 C15 F7 161(4) . .
I1 C14 C15 C15 -162(5) . 7_455
I1 C14 C15 F3 -57(5) . .
I1 C14 C15 F7 40(5) . .
F1B C14B C15B C15B 68(6) . 7_455
F1B C14B C15B F3B -62(3) . .
F1B C14B C15B F4B -170(3) . .
F4 C14B C15B C15B -46(5) . 7_455
F4 C14B C15B F3B -176(3) . .
F4 C14B C15B F4B 76(3) . .
I1B C14B C15B C15B -167(4) . 7_455
I1B C14B C15B F3B 63(3) . .
I1B C14B C15B F4B -45(4) . .
C22 C22 C23 C22 -77(3) 2 4
C22 C22 C23 C23 124(3) 4 2
C22 C22 C23 C23 46(5) 2 2
C22 C22 C23 C23 -27(6) 2 4
C22 C22 C23 C23 50(5) 4 4
C22 C22 C23 C21 -44(9) 2 2
C22 C22 C23 C21 154(12) 4 3
C22 C22 C23 C21 77(14) 2 3
C22 C22 C23 C21 33(7) 4 2
C22 C22 C23 C20 -104(6) 2 3
C22 C22 C23 C20 -27(8) 4 3
C22 C22 C23 C20 31(15) 2 4
C22 C22 C23 C20 109(15) 4 4
C22 C22 C23 O16 102(6) 4 .
C22 C22 C23 O16 25(6) 2 .
C22 C23 O16 C23 -23(5) 4 4
C22 C23 O16 C23 41(4) 4 3
C22 C23 O16 C23 105(4) 4 2
C22 C23 O16 C23 -108(3) . 4
C22 C23 O16 C23 -44(4) . 3
C22 C23 O16 C23 20(5) . 2
C22 C23 O16 C21 115(10) 4 3
C22 C23 O16 C21 30(7) . 3
C22 C23 O16 C21 -117(10) . 2
C22 C23 O16 C21 -32(7) 4 2
C22 C23 O16 C21 5(5) 4 .
C22 C23 O16 C21 -80(5) . .
C22 C23 O16 C21 -3(5) . 4
C22 C23 O16 C21 81(5) 4 4
C22 C21 C20 C22 114(16) 3 2
C22 C21 C20 C22 -114(16) 2 3
C22 C21 C20 C23 179(16) 3 3
C22 C21 C20 C23 65(18) 2 3
C22 C21 C20 C23 122(11) 3 2
C22 C21 C20 C23 8(13) 2 2
C22 C21 C20 C21 26(12) 2 4
C22 C21 C20 C21 141(11) 3 4
C22 C21 C20 O1B -61(14) 2 4
C22 C21 C20 O1B -88(13) 2 .
C22 C21 C20 O1B 27(7) 3 .
C22 C21 C20 O1B 54(7) 3 4
C22 C21 O16 C23 126(7) 2 4
C22 C21 O16 C23 82(4) 2 .
C22 C21 O16 C23 21(12) 3 .
C22 C21 O16 C23 -100(10) 3 3
C22 C21 O16 C23 65(14) 3 4
C22 C21 O16 C23 -59(11) 3 2
C22 C21 O16 C23 -39(8) 2 3
C22 C21 O16 C23 3(4) 2 2
C22 C21 O16 C21 -78(11) 3 4
C22 C21 O16 C21 45(9) 3 2
C22 C21 O16 C21 107(3) 2 2
C22 C21 O16 C21 -16(10) 3 3
C22 C21 O16 C21 45(3) 2 3
C22 C21 O16 C21 -17(4) 2 4
C22 C21 O1B C22 -143(17) 3 2
C22 C21 O1B C22 143(17) 2 3
C22 C21 O1B C22 -115(4) 2 4
C22 C21 O1B C22 102(14) 3 4
C22 C21 O1B C20 -117(15) 3 .
C22 C21 O1B C20 -167(4) 2 2
C22 C21 O1B C20 50(17) 3 2
C22 C21 O1B C20 26(5) 2 .
C22 C21 O1B O1B -157(20) 3 4
C22 C21 O1B O1B -107(8) 2 2
C22 C21 O1B O1B -61(9) 2 3
C22 C21 O1B O1B 110(20) 3 2
C22 C21 O1B O1B -14(8) 2 4
C22 C21 O1B O1B 157(20) 3 3
C22 C20 O1B C22 137(17) 3 2
C22 C20 O1B C22 -72(13) 2 4
C22 C20 O1B C22 -137(17) 2 3
C22 C20 O1B C22 66(6) 3 4
C22 C20 O1B C21 -114(13) 2 .
C22 C20 O1B C21 24(6) 3 .
C22 C20 O1B C20 -123(9) 2 2
C22 C20 O1B C20 14(9) 3 2
C22 C20 O1B O1B 158(10) 3 4
C22 C20 O1B O1B 20(12) 2 4
C22 C20 O1B O1B 97(14) 3 2
C22 C20 O1B O1B 131(9) 3 3
C22 C20 O1B O1B -40(18) 2 2
C22 C20 O1B O1B -7(13) 2 3
C23 C22 C23 C22 -124(3) 2 4
C23 C22 C23 C23 -73(4) 2 4
C23 C22 C23 C21 -91(6) 2 2
C23 C22 C23 C21 30(10) 2 3
C23 C22 C23 C20 -15(14) 2 4
C23 C22 C23 C20 -151(10) 2 3
C23 C22 C23 O16 -22(5) 2 .
C23 C23 O16 C23 64(2) 4 3
C23 C23 O16 C23 -128(4) 2 4
C23 C23 O16 C23 -64(2) 2 3
C23 C23 O16 C23 128(4) 4 2
C23 C23 O16 C21 138(7) 4 3
C23 C23 O16 C21 -23(4) 2 4
C23 C23 O16 C21 -9(8) 4 2
C23 C23 O16 C21 28(4) 4 .
C23 C23 O16 C21 -100(3) 2 .
C23 C23 O16 C21 105(4) 4 4
C23 C23 O16 C21 -137(5) 2 2
C23 C23 O16 C21 10(10) 2 3
C23 C21 C20 C22 -179(16) 3 3
C23 C21 C20 C22 -65(18) 3 2
C23 C21 C20 C22 -56(15) 4 3
C23 C21 C20 C22 58(18) 4 2
C23 C21 C20 C23 66(6) 4 2
C23 C21 C20 C23 123(6) 4 3
C23 C21 C20 C23 -57(7) 3 2
C23 C21 C20 C21 84(8) 4 4
C23 C21 C20 C21 -38(9) 3 4
C23 C21 C20 O1B -30(10) 4 .
C23 C21 C20 O1B -2(11) 4 4
C23 C21 C20 O1B -125(13) 3 4
C23 C21 C20 O1B -152(12) 3 .
C23 C21 O16 C23 42(7) 3 2
C23 C21 O16 C23 -165(14) 4 3
C23 C21 O16 C23 121(9) 3 .
C23 C21 O16 C23 -44(6) 4 .
C23 C21 O16 C23 165(14) 3 4
C23 C21 O16 C23 -123(8) 4 2
C23 C21 O16 C21 -81(7) 4 3
C23 C21 O16 C21 -19(9) 4 2
C23 C21 O16 C21 146(6) 3 2
C23 C21 O16 C21 84(8) 3 3
C23 C21 O16 C21 22(10) 3 4
C23 C21 O16 C21 -143(5) 4 4
C23 C21 O1B C22 135(19) 3 3
C23 C21 O1B C22 17(5) 4 4
C23 C21 O1B C22 -85(17) 4 3
C23 C21 O1B C22 -122(7) 3 4
C23 C21 O1B C22 -7(5) 3 2
C23 C21 O1B C22 132(3) 4 2
C23 C21 O1B C20 -35(4) 4 2
C23 C21 O1B C20 158(6) 4 .
C23 C21 O1B C20 19(7) 3 .
C23 C21 O1B C20 -175(6) 3 2
C23 C21 O1B O1B 118(10) 4 4
C23 C21 O1B O1B 25(10) 4 2
C23 C21 O1B O1B -22(11) 3 4
C23 C21 O1B O1B -115(11) 3 2
C23 C21 O1B O1B -68(12) 3 3
C23 C21 O1B O1B 71(11) 4 3
C23 C20 O1B C22 -40(7) 3 3
C23 C20 O1B C22 97(17) 3 2
C23 C20 O1B C22 36(10) 2 2
C23 C20 O1B C22 26(9) 3 4
C23 C20 O1B C22 -36(4) 2 4
C23 C20 O1B C22 -102(8) 2 3
C23 C20 O1B C21 -16(6) 3 .
C23 C20 O1B C21 -78(3) 2 .
C23 C20 O1B C20 -87(3) 2 2
C23 C20 O1B C20 -26(10) 3 2
C23 C20 O1B O1B 29(6) 2 3
C23 C20 O1B O1B -4(12) 2 2
C23 C20 O1B O1B 118(10) 3 4
C23 C20 O1B O1B 56(6) 2 4
C23 C20 O1B O1B 57(13) 3 2
C23 C20 O1B O1B 91(9) 3 3
C21 C22 C23 C22 -154(12) 3 4
C21 C22 C23 C22 -100(5) 4 4
C21 C22 C23 C23 -104(9) 3 4
C21 C22 C23 C23 -30(10) 3 2
C21 C22 C23 C23 24(4) 4 2
C21 C22 C23 C23 -49(4) 4 4
C21 C22 C23 C21 -121(8) 3 2
C21 C22 C23 C21 54(8) 4 3
C21 C22 C23 C21 -66(5) 4 2
C21 C22 C23 C20 9(15) 4 4
C21 C22 C23 C20 179(17) 3 3
C21 C22 C23 C20 -126(10) 4 3
C21 C22 C23 C20 -45(20) 3 4
C21 C22 C23 O16 2(4) 4 .
C21 C22 C23 O16 -52(9) 3 .
C21 C23 O16 C23 9(8) 2 4
C21 C23 O16 C23 -74(8) 3 3
C21 C23 O16 C23 -138(7) 3 4
C21 C23 O16 C23 73(7) 2 3
C21 C23 O16 C23 -10(10) 3 2
C21 C23 O16 C23 137(5) 2 2
C21 C23 O16 C21 37(6) 2 .
C21 C23 O16 C21 147(15) 2 3
C21 C23 O16 C21 -34(7) 3 4
C21 C23 O16 C21 114(9) 2 4
C21 C23 O16 C21 -147(15) 3 2
C21 C23 O16 C21 -110(10) 3 .
C21 C21 C20 C22 -141(11) 4 3
C21 C21 C20 C22 41(16) 2 2
C21 C21 C20 C22 -26(12) 4 2
C21 C21 C20 C22 -73(12) 2 3
C21 C21 C20 C23 38(9) 4 3
C21 C21 C20 C23 49(4) 2 2
C21 C21 C20 C23 106(7) 2 3
C21 C21 C20 C23 -19(4) 4 2
C21 C21 C20 C21 68(5) 2 4
C21 C21 C20 O1B -114(6) 4 .
C21 C21 C20 O1B -19(8) 2 4
C21 C21 C20 O1B -46(7) 2 .
C21 C21 C20 O1B -87(8) 4 4
C21 C21 O16 C23 143(5) 4 4
C21 C21 O16 C23 99(3) 4 .
C21 C21 O16 C23 -25(4) 2 .
C21 C21 O16 C23 19(9) 2 4
C21 C21 O16 C23 20(4) 4 2
C21 C21 O16 C23 -104(4) 2 2
C21 C21 O16 C23 -22(10) 4 3
C21 C21 O16 C23 -146(6) 2 3
C21 C21 O16 C21 124(4) 4 2
C21 C21 O16 C21 62(2) 4 3
C21 C21 O16 C21 -124(4) 2 4
C21 C21 O16 C21 -62(2) 2 3
C21 C21 O1B C22 111(4) 2 2
C21 C21 O1B C22 -4(6) 2 4
C21 C21 O1B C22 -97(6) 4 4
C21 C21 O1B C22 17(4) 4 2
C21 C21 O1B C22 160(19) 4 3
C21 C21 O1B C22 -107(19) 2 3
C21 C21 O1B C20 -57(5) 2 2
C21 C21 O1B C20 137(7) 2 .
C21 C21 O1B C20 -150(4) 4 2
C21 C21 O1B C20 43(6) 4 .
C21 C21 O1B O1B -90(10) 4 2
C21 C21 O1B O1B 96(10) 2 4
C21 C21 O1B O1B 3(9) 4 4
C21 C21 O1B O1B -43(11) 4 3
C21 C21 O1B O1B 3(10) 2 2
C21 C21 O1B O1B 50(11) 2 3
C21 C20 O1B C22 -28(5) 4 4
C21 C20 O1B C22 44(12) 4 2
C21 C20 O1B C22 114(13) . 2
C21 C20 O1B C22 -93(7) 4 3
C21 C20 O1B C22 42(5) . 4
C21 C20 O1B C22 -24(6) . 3
C21 C20 O1B C21 -70(3) 4 .
C21 C20 O1B C20 -79(4) 4 2
C21 C20 O1B C20 -9(5) . 2
C21 C20 O1B O1B 64(7) 4 4
C21 C20 O1B O1B 74(12) . 2
C21 C20 O1B O1B 4(13) 4 2
C21 C20 O1B O1B 107(6) . 3
C21 C20 O1B O1B 37(7) 4 3
C21 C20 O1B O1B 134(7) . 4
C17 C17 O3 C17 -85(3) 4 2
C17 C17 O3 C17 -37.6(10) 3 2
C17 C17 O3 C18 18(6) 4 .
C17 C17 O3 C18 102(4) 2 .
C17 C17 O3 C18 65(5) 3 .
C17 C17 O3 C18 -23(6) 4 2
C17 C17 O3 C18 61(4) 2 2
C17 C17 O3 C18 23(5) 3 2
C18 C18 O3 C17 -26(4) 3 2
C18 C18 O3 C17 19(6) 4 2
C18 C18 O3 C17 -66(4) 3 .
C18 C18 O3 C17 -103(4) 2 .
C18 C18 O3 C17 -21(6) 4 .
C18 C18 O3 C17 -63(4) 2 2
C18 C18 O3 C18 83(2) 4 2
C18 C18 O3 C18 36.9(9) 3 2
O3 C17 O3 C17 -123(3) 4 2
O3 C17 O3 C18 -62.0(16) 4 2
O3 C17 O3 C18 -20.8(19) 4 .
O3 C18 O3 C17 21.2(19) 4 .
O3 C18 O3 C17 61.3(15) 4 2
O3 C18 O3 C18 125(2) 4 2
C19 C19 O4 C19 -57(7) 10_566 12_666
C19 C19 O4 C19 -43(4) 3_565 12_666
C19 C19 O4 C1A 83(3) 3_565 .
C19 C19 O4 C1A 69(13) 10_566 .
C19 C19 O4 C1A 126(6) 12_666 .
C1A C1A O4 C19 -6(7) 3_565 12_666
C1A C1A O4 C19 -48(6) 3_565 .
O4 C19 O4 C19 84(14) 10_566 12_666
O4 C19 O4 C1A -150(8) 10_566 .
C20 C22 C23 C22 -109(15) 4 4
C20 C22 C23 C22 27(8) 3 4
C20 C22 C23 C23 -58(18) 4 4
C20 C22 C23 C23 15(14) 4 2
C20 C22 C23 C23 151(10) 3 2
C20 C22 C23 C23 77(10) 3 4
C20 C22 C23 C21 -76(19) 4 2
C20 C22 C23 C21 60(12) 3 2
C20 C22 C23 C21 -179(17) 3 3
C20 C22 C23 C21 45(20) 4 3
C20 C22 C23 C20 -136(19) 4 3
C20 C22 C23 C20 136(19) 3 4
C20 C22 C23 O16 129(10) 3 .
C20 C22 C23 O16 -7(18) 4 .
C20 C23 O16 C23 -46(2) 4 3
C20 C23 O16 C23 -110(3) 4 4
C20 C23 O16 C23 18(3) 4 2
C20 C23 O16 C23 17(8) 3 3
C20 C23 O16 C23 81(9) 3 2
C20 C23 O16 C23 -47(8) 3 4
C20 C23 O16 C21 28(8) 4 3
C20 C23 O16 C21 91(9) 3 3
C20 C23 O16 C21 -56(13) 3 2
C20 C23 O16 C21 -19(10) 3 .
C20 C23 O16 C21 -81(3) 4 .
C20 C23 O16 C21 57(9) 3 4
C20 C23 O16 C21 -5(4) 4 4
C20 C23 O16 C21 -119(7) 4 2
C20 C21 C20 C22 -18(9) 2 3
C20 C21 C20 C22 97(12) 2 2
C20 C21 C20 C23 162(11) 2 3
C20 C21 C20 C23 104(5) 2 2
C20 C21 C20 C21 123(3) 2 4
C20 C21 C20 O1B 9(5) 2 .
C20 C21 C20 O1B 36(6) 2 4
C20 C21 O16 C23 130(10) . 4
C20 C21 O16 C23 -35(6) . 3
C20 C21 O16 C23 -131(11) 2 3
C20 C21 O16 C23 -10(6) 2 .
C20 C21 O16 C23 7(5) . 2
C20 C21 O16 C23 34(6) 2 4
C20 C21 O16 C23 86(6) . .
C20 C21 O16 C23 -89(6) 2 2
C20 C21 O16 C21 -47(5) 2 3
C20 C21 O16 C21 15(6) 2 2
C20 C21 O16 C21 -109(4) 2 4
C20 C21 O16 C21 111(3) . 2
C20 C21 O16 C21 49(4) . 3
C20 C21 O16 C21 -13(6) . 4
C20 C21 O1B C22 167(4) 2 2
C20 C21 O1B C22 -50(17) 2 3
C20 C21 O1B C22 117(15) . 3
C20 C21 O1B C22 52(4) 2 4
C20 C21 O1B C22 -26(5) . 2
C20 C21 O1B C22 -141(5) . 4
C20 C21 O1B C20 167(6) . 2
C20 C21 O1B C20 -167(6) 2 .
C20 C21 O1B O1B 107(9) 2 3
C20 C21 O1B O1B -133(10) . 2
C20 C21 O1B O1B 153(8) 2 4
C20 C21 O1B O1B -40(10) . 4
C20 C21 O1B O1B -87(11) . 3
C20 C21 O1B O1B 60(8) 2 2
O16 C21 C20 C22 -13(16) . 2
O16 C21 C20 C22 -127(12) . 3
O16 C21 C20 C23 52(7) . 3
O16 C21 C20 C23 -5(4) . 2
O16 C21 C20 C21 14(6) . 4
O16 C21 C20 O1B -73(8) . 4
O16 C21 C20 O1B -100(7) . .
O16 C21 O1B C22 -50(7) . 4
O16 C21 O1B C22 64(5) . 2
O16 C21 O1B C22 -153(19) . 3
O16 C21 O1B C20 90(7) . .
O16 C21 O1B C20 -103(5) . 2
O16 C21 O1B O1B 4(12) . 3
O16 C21 O1B O1B -43(11) . 2
O16 C21 O1B O1B 50(11) . 4
O1B C22 C23 C22 -11(8) 3 4
O1B C22 C23 C22 -10(4) 2 4
O1B C22 C23 C22 -42(5) 4 4
O1B C22 C23 C23 9(8) 4 4
O1B C22 C23 C23 40(9) 3 4
O1B C22 C23 C23 114(6) 2 2
O1B C22 C23 C23 113(10) 3 2
O1B C22 C23 C23 82(7) 4 2
O1B C22 C23 C23 41(7) 2 4
O1B C22 C23 C21 144(14) 2 3
O1B C22 C23 C21 112(15) 4 3
O1B C22 C23 C21 -9(10) 4 2
O1B C22 C23 C21 23(11) 3 2
O1B C22 C23 C21 24(9) 2 2
O1B C22 C23 C21 144(17) 3 3
O1B C22 C23 C20 -37(6) 3 3
O1B C22 C23 C20 67(15) 4 4
O1B C22 C23 C20 98(20) 3 4
O1B C22 C23 C20 -36(7) 2 3
O1B C22 C23 C20 99(15) 2 4
O1B C22 C23 C20 -69(6) 4 3
O1B C22 C23 O16 92(9) 3 .
O1B C22 C23 O16 92(6) 2 .
O1B C22 C23 O16 60(7) 4 .
O1B C21 C20 C22 -27(7) . 3
O1B C21 C20 C22 88(13) . 2
O1B C21 C20 C23 152(12) . 3
O1B C21 C20 C23 95(5) . 2
O1B C21 C20 C21 114(6) . 4
O1B C21 C20 O1B 27(3) . 4
O1B C21 O16 C23 36(5) . .
O1B C21 O16 C23 -85(7) . 3
O1B C21 O16 C23 -43(5) . 2
O1B C21 O16 C23 80(9) . 4
O1B C21 O16 C21 -63(5) . 4
O1B C21 O16 C21 61(3) . 2
O1B C21 O16 C21 -1(3) . 3
O1B C20 O1B C22 -158(10) 4 3
O1B C20 O1B C22 -20(12) 4 2
O1B C20 O1B C22 -92(5) 4 4
O1B C20 O1B C21 -134(7) 4 .
O1B C20 O1B C20 -143(5) 4 2
O1B C20 O1B O1B -60(7) 4 2
O1B C20 O1B O1B -27(2) 4 3
